data_2101387
loop_
_publ_author_name
'Maslen, E. N.'
'Streltsov, V. A.'
'Streltsova, N. R.'
'Ishizawa, N.'

_publ_section_title
;
 Electron density and optical anisotropy in rhombohedral carbonates.
 III. Synchrotron X-ray studies of CaCO~3~, MgCO~3~ and MnCO~3~
;
_journal_issue 6
_journal_name_full 'Acta Crystallographica Section B'
_journal_page_first 929
_journal_page_last 939
_journal_paper_doi 10.1107/S0108768195006434
_journal_volume 51
_journal_year 1995
_chemical_formula_sum 'C Mn O3'
_chemical_formula_weight 114.95
_chemical_name_mineral Rhodochrosite
_space_group_IT_number 167
_symmetry_cell_setting trigonal
_symmetry_space_group_name_Hall '-R 3 2"c'
_symmetry_space_group_name_H-M 'R -3 c :H'
_cell_angle_alpha 90.0
_cell_angle_beta 90.0
_cell_angle_gamma 120.0
_cell_formula_units_Z 6
_cell_length_a 4.7730(10)
_cell_length_b 4.7730(10)
_cell_length_c 15.6420(10)
_cell_volume 308.60(10)
_database_code_amcsd 0009892
_diffrn_radiation_type Mo
_diffrn_radiation_wavelength 0.71073
_exptl_absorpt_coefficient_mu 5.86
_exptl_crystal_density_diffrn 3.711
_exptl_crystal_F_000 330
_cod_data_source_file as0682.cif
_cod_original_sg_symbol_H-M 'R -3 c {hexagonal axes}'
_cod_original_formula_sum 'C1 Mn1 O3'
_cod_database_code 2101387

loop_
_space_group_symop_operation_xyz
x,y,z
2/3+x,1/3+y,1/3+z
1/3+x,2/3+y,2/3+z
x,x-y,1/2+z
2/3+x,1/3+x-y,5/6+z
1/3+x,2/3+x-y,1/6+z
y,x,1/2-z
2/3+y,1/3+x,5/6-z
1/3+y,2/3+x,1/6-z
-x+y,y,1/2+z
2/3-x+y,1/3+y,5/6+z
1/3-x+y,2/3+y,1/6+z
-x,-x+y,1/2-z
2/3-x,1/3-x+y,5/6-z
1/3-x,2/3-x+y,1/6-z
-y,-x,1/2+z
2/3-y,1/3-x,5/6+z
1/3-y,2/3-x,1/6+z
x-y,-y,1/2-z
2/3+x-y,1/3-y,5/6-z
1/3+x-y,2/3-y,1/6-z
y,-x+y,-z
2/3+y,1/3-x+y,1/3-z
1/3+y,2/3-x+y,2/3-z
-x+y,-x,z
2/3-x+y,1/3-x,1/3+z
1/3-x+y,2/3-x,2/3+z
-x,-y,-z
2/3-x,1/3-y,1/3-z
1/3-x,2/3-y,2/3-z
-y,x-y,z
2/3-y,1/3+x-y,1/3+z
1/3-y,2/3+x-y,2/3+z
x-y,x,-z
2/3+x-y,1/3+x,1/3-z
1/3+x-y,2/3+x,2/3-z

loop_
_atom_site_aniso_label
_atom_site_aniso_U_11
_atom_site_aniso_U_22
_atom_site_aniso_U_33
_atom_site_aniso_U_12
_atom_site_aniso_U_13
_atom_site_aniso_U_23
Mn 0.00777(6) 0.00777(6) 0.00966(9) 0.00389 0.00000 0.00000
C 0.0064(2) 0.0064(2) 0.0074(4) 0.00320 0.00000 0.00000
O 0.0068(2) 0.0103(2) 0.0123(3) 0.00501 -0.0009(1) -0.00180

loop_
_atom_site_label
_atom_site_fract_x
_atom_site_fract_y
_atom_site_fract_z
Mn .0 .0 .0
C .0 .0 .25
O .26950(10) .0 .25

loop_
_cod_related_entry_id
_cod_related_entry_database
_cod_related_entry_code
1 AMCSD 0009892
